data_7209048
loop_
_publ_author_name
'Bezzu, C. Grazia'
'Kariuki, Benson M.'
'Helliwell, Madeleine'
'Tuna, Floriana'
'Warren, John E.'
'Allan, David R.'
'McKeown, Neil B.'

_publ_section_title
;
 In-situ coordination chemistry within cobalt-containing phthalocyanine
 nanoporous crystals
;
_journal_issue 8
_journal_name_full CrystEngComm
_journal_page_first 1545
_journal_paper_doi 10.1039/c2ce26463c
_journal_volume 15
_journal_year 2013
_chemical_formula_sum 'C144.5 H184.25 Cl9.75 Co N12 O15.25'
_chemical_formula_weight 2737.86
_chemical_name_systematic
;
?
;
_space_group_IT_number 222
_symmetry_cell_setting cubic
_symmetry_space_group_name_Hall '-P 4a 2bc 3'
_symmetry_space_group_name_H-M 'P n -3 n :2'
_atom_sites_solution_hydrogens geom
_atom_sites_solution_primary direct
_atom_sites_solution_secondary difmap
_audit_creation_method SHELXL-97
_cell_angle_alpha 90.00
_cell_angle_beta 90.00
_cell_angle_gamma 90.00
_cell_formula_units_Z 12
_cell_length_a 37.603(3)
_cell_length_b 37.603(3)
_cell_length_c 37.603(3)
_cell_measurement_reflns_used 91092
_cell_measurement_temperature 100(2)
_cell_measurement_theta_max 25.6
_cell_measurement_theta_min 0.9
_cell_volume 53170(7)
_computing_cell_refinement 'Bruker XSCANS'
_computing_data_collection 'Bruker XSCANS'
_computing_data_reduction 'Bruker SHELXTL'
_computing_molecular_graphics 'Bruker SHELXTL'
_computing_publication_material 'Bruker SHELXTL'
_computing_structure_refinement 'SHELXL-97 (Sheldrick, 1997)'
_computing_structure_solution 'SHELXS-97 (Sheldrick, 1990)'
_diffrn_ambient_temperature 100(2)
_diffrn_detector_area_resol_mean 28.5714
_diffrn_measured_fraction_theta_full 0.973
_diffrn_measured_fraction_theta_max 0.973
_diffrn_measurement_device_type 'CCD area detector'
_diffrn_measurement_method dtprofit.ref
_diffrn_radiation_monochromator graphite
_diffrn_radiation_source synchrotron
_diffrn_radiation_type synchrotron
_diffrn_radiation_wavelength 0.68890
_diffrn_reflns_av_R_equivalents 0.0000
_diffrn_reflns_av_sigmaI/netI 0.0265
_diffrn_reflns_limit_h_max 25
_diffrn_reflns_limit_h_min 0
_diffrn_reflns_limit_k_max 31
_diffrn_reflns_limit_k_min 0
_diffrn_reflns_limit_l_max 44
_diffrn_reflns_limit_l_min 1
_diffrn_reflns_number 7645
_diffrn_reflns_theta_full 24.20
_diffrn_reflns_theta_max 24.20
_diffrn_reflns_theta_min 0.74
_exptl_absorpt_coefficient_mu 0.296
_exptl_absorpt_correction_T_max 0.9796
_exptl_absorpt_correction_T_min 0.9796
_exptl_absorpt_correction_type multi-scan
_exptl_absorpt_process_details 'Jacobson, R. (1998) Private communication'
_exptl_crystal_colour green
_exptl_crystal_density_diffrn 1.026
_exptl_crystal_density_method 'not measured'
_exptl_crystal_description block
_exptl_crystal_F_000 17400
_exptl_crystal_size_max 0.07
_exptl_crystal_size_mid 0.07
_exptl_crystal_size_min 0.07
_refine_diff_density_max 1.105
_refine_diff_density_min -0.533
_refine_diff_density_rms 0.089
_refine_ls_extinction_method none
_refine_ls_goodness_of_fit_ref 1.865
_refine_ls_hydrogen_treatment constr
_refine_ls_matrix_type full
_refine_ls_number_parameters 343
_refine_ls_number_reflns 7645
_refine_ls_number_restraints 8
_refine_ls_restrained_S_all 1.874
_refine_ls_R_factor_all 0.1223
_refine_ls_R_factor_gt 0.1171
_refine_ls_shift/su_max 0.000
_refine_ls_shift/su_mean 0.000
_refine_ls_structure_factor_coef Fsqd
_refine_ls_weighting_details 'calc w=1/[\s^2^(Fo^2^)+(0.2000P)^2^+0.0000P] where P=(Fo^2^+2Fc^2^)/3'
_refine_ls_weighting_scheme calc
_refine_ls_wR_factor_gt 0.3932
_refine_ls_wR_factor_ref 0.4004
_reflns_number_gt 6962
_reflns_number_total 7645
_reflns_threshold_expression >2sigma(I)
_cod_data_source_file c2ce26463c.txt
_cod_data_source_block PNC[cIm-Co-vIm]2
_cod_depositor_comments
;
The following automatic conversions were performed:

'_symmetry_cell_setting' value 'Cubic' changed to 'cubic' according
to /home/saulius/struct/CIF-dictionaries/cif_core.dic dictionary
named 'cif_core.dic' version 2.4.2 from
2011-04-26.

'_exptl_absorpt_correction_type' value 'Multi-scan'
changed to 'multi-scan' according to
/home/saulius/struct/CIF-dictionaries/cif_core.dic dictionary named
'cif_core.dic' version 2.4.2 from 2011-04-26.

Automatic conversion script
Id: cif_fix_values 1891 2012-01-12 08:04:46Z andrius 
;
_cod_original_cell_volume 53170(8)
_cod_original_sg_symbol_H-M Pn-3n
_cod_original_formula_sum 'C144.50 H184.25 Cl9.75 Co N12 O15.25'
_cod_database_code 7209048

loop_
_symmetry_equiv_pos_as_xyz
'x, y, z'
'-x+1/2, -y+1/2, z'
'-x+1/2, y, -z+1/2'
'x, -y+1/2, -z+1/2'
'z, x, y'
'z, -x+1/2, -y+1/2'
'-z+1/2, -x+1/2, y'
'-z+1/2, x, -y+1/2'
'y, z, x'
'-y+1/2, z, -x+1/2'
'y, -z+1/2, -x+1/2'
'-y+1/2, -z+1/2, x'
'y, x, -z+1/2'
'-y+1/2, -x+1/2, -z+1/2'
'y, -x+1/2, z'
'-y+1/2, x, z'
'x, z, -y+1/2'
'-x+1/2, z, y'
'-x+1/2, -z+1/2, -y+1/2'
'x, -z+1/2, y'
'z, y, -x+1/2'
'z, -y+1/2, x'
'-z+1/2, y, x'
'-z+1/2, -y+1/2, -x+1/2'
'-x, -y, -z'
'x-1/2, y-1/2, -z'
'x-1/2, -y, z-1/2'
'-x, y-1/2, z-1/2'
'-z, -x, -y'
'-z, x-1/2, y-1/2'
'z-1/2, x-1/2, -y'
'z-1/2, -x, y-1/2'
'-y, -z, -x'
'y-1/2, -z, x-1/2'
'-y, z-1/2, x-1/2'
'y-1/2, z-1/2, -x'
'-y, -x, z-1/2'
'y-1/2, x-1/2, z-1/2'
'-y, x-1/2, -z'
'y-1/2, -x, -z'
'-x, -z, y-1/2'
'x-1/2, -z, -y'
'x-1/2, z-1/2, y-1/2'
'-x, z-1/2, -y'
'-z, -y, x-1/2'
'-z, y-1/2, -x'
'z-1/2, -y, -x'
'z-1/2, y-1/2, x-1/2'

loop_
_atom_site_label
_atom_site_type_symbol
_atom_site_fract_x
_atom_site_fract_y
_atom_site_fract_z
_atom_site_U_iso_or_equiv
_atom_site_adp_type
_atom_site_occupancy
_atom_site_symmetry_multiplicity
_atom_site_calc_flag
_atom_site_refinement_flags
_atom_site_disorder_assembly
_atom_site_disorder_group
Co1 Co 0.7500 0.7500 0.08430(2) 0.0325(4) Uani 1 4 d S . .
O1 O 0.61142(6) 0.90483(6) 0.11125(7) 0.0439(6) Uani 1 1 d . A .
O2 O 0.66931(6) 0.94011(6) 0.11190(8) 0.0609(8) Uani 1 1 d . . .
N1 N 0.72167(6) 0.79327(6) 0.08457(7) 0.0347(6) Uani 1 1 d . A .
N2 N 0.76843(7) 0.83769(6) 0.08773(7) 0.0407(7) Uani 1 1 d . A .
C1 C 0.67439(8) 0.83207(7) 0.09112(9) 0.0366(7) Uani 1 1 d . . .
C2 C 0.64107(8) 0.84842(8) 0.09746(9) 0.0388(7) Uani 1 1 d . A .
H2 H 0.6196 0.8351 0.0975 0.058 Uiso 1 1 calc R . .
C3 C 0.64122(7) 0.88463(8) 0.10360(9) 0.0374(7) Uani 1 1 d . . .
C4 C 0.67312(8) 0.90487(8) 0.10345(10) 0.0469(8) Uani 1 1 d . A .
C5 C 0.70566(8) 0.88886(7) 0.09632(11) 0.0475(9) Uani 1 1 d . . .
H5 H 0.7270 0.9023 0.0953 0.071 Uiso 1 1 calc R A .
C6 C 0.70567(8) 0.85213(8) 0.09074(9) 0.0416(8) Uani 1 1 d . A .
C7 C 0.73505(8) 0.82714(7) 0.08660(8) 0.0364(7) Uani 1 1 d . . .
C8 C 0.79510(8) 0.81474(7) 0.08697(8) 0.0361(7) Uani 1 1 d . . .
C9 C 0.57837(8) 0.88722(8) 0.11405(10) 0.0458(8) Uani 1 1 d . . .
C10 C 0.56934(9) 0.87290(9) 0.14696(12) 0.0581(10) Uani 1 1 d . A .
C11 C 0.53501(12) 0.85827(11) 0.15041(16) 0.0802(16) Uani 1 1 d . . .
H11 H 0.5276 0.8480 0.1723 0.120 Uiso 1 1 calc R A .
C12 C 0.51220(12) 0.85912(15) 0.1215(2) 0.097(2) Uani 1 1 d . A .
H12 H 0.4889 0.8496 0.1239 0.146 Uiso 1 1 calc R . .
C13 C 0.52257(12) 0.87349(15) 0.08906(18) 0.0911(19) Uani 1 1 d . . .
H13 H 0.5064 0.8730 0.0697 0.137 Uiso 1 1 calc R A .
C14 C 0.55610(10) 0.88860(11) 0.08422(12) 0.0636(11) Uani 1 1 d . A .
C15 C 0.59492(12) 0.87465(11) 0.17838(12) 0.0676(11) Uani 1 1 d . . .
H15 H 0.6191 0.8685 0.1691 0.101 Uiso 1 1 calc R A .
C16 C 0.59682(13) 0.91316(12) 0.19280(14) 0.0722(12) Uani 1 1 d . A .
H16A H 0.6038 0.9293 0.1736 0.108 Uiso 1 1 calc R . .
H16B H 0.6144 0.9144 0.2120 0.108 Uiso 1 1 calc R . .
H16C H 0.5735 0.9201 0.2020 0.108 Uiso 1 1 calc R . .
C17 C 0.5875(2) 0.84995(15) 0.20954(17) 0.108(2) Uani 1 1 d . A .
H17A H 0.5670 0.8589 0.2230 0.161 Uiso 1 1 calc R . .
H17B H 0.6084 0.8490 0.2251 0.161 Uiso 1 1 calc R . .
H17C H 0.5822 0.8260 0.2006 0.161 Uiso 1 1 calc R . .
C18 C 0.56850(13) 0.90621(13) 0.05030(14) 0.0779(14) Uani 1 1 d . . .
H18 H 0.5945 0.9014 0.0478 0.117 Uiso 1 1 calc R A .
C19 C 0.5504(3) 0.8926(2) 0.0169(2) 0.135(3) Uani 1 1 d . A .
H19A H 0.5559 0.8674 0.0136 0.203 Uiso 1 1 calc R . .
H19B H 0.5588 0.9062 -0.0037 0.203 Uiso 1 1 calc R . .
H19C H 0.5246 0.8956 0.0192 0.203 Uiso 1 1 calc R . .
C20 C 0.56382(19) 0.94685(15) 0.0543(2) 0.1024(19) Uani 1 1 d . A .
H20A H 0.5400 0.9520 0.0636 0.154 Uiso 1 1 calc R . .
H20B H 0.5667 0.9583 0.0310 0.154 Uiso 1 1 calc R . .
H20C H 0.5818 0.9561 0.0708 0.154 Uiso 1 1 calc R . .
C21A C 0.70008(12) 0.96077(15) 0.11044(14) 0.034(3) Uiso 0.467(9) 1 d PG A 1
C22A C 0.70931(15) 0.98098(17) 0.08090(12) 0.065(2) Uiso 0.467(9) 1 d PG A 1
C23A C 0.74004(16) 1.00152(15) 0.08143(15) 0.057(2) Uiso 0.467(9) 1 d PG A 1
H23A H 0.7464 1.0153 0.0612 0.086 Uiso 0.467(9) 1 calc PR A 1
C24A C 0.76153(12) 1.00186(14) 0.11151(18) 0.060(2) Uiso 0.467(9) 1 d PG A 1
H24A H 0.7825 1.0159 0.1119 0.090 Uiso 0.467(9) 1 calc PR A 1
C25A C 0.75229(12) 0.98165(14) 0.14105(15) 0.052(2) Uiso 0.467(9) 1 d PG A 1
H25A H 0.7670 0.9819 0.1616 0.077 Uiso 0.467(9) 1 calc PR A 1
C26A C 0.72157(13) 0.96111(13) 0.14052(13) 0.0350(16) Uiso 0.467(9) 1 d PG A 1
C21B C 0.69761(12) 0.96091(15) 0.10664(14) 0.049(3) Uiso 0.533(9) 1 d PG A 2
C22B C 0.69929(12) 0.97882(14) 0.07435(12) 0.0446(16) Uiso 0.533(9) 1 d PG A 2
C23B C 0.72855(13) 0.99999(12) 0.06646(12) 0.0565(19) Uiso 0.533(9) 1 d PG A 2
H23B H 0.7297 1.0122 0.0444 0.085 Uiso 0.533(9) 1 calc PR A 2
C24B C 0.75613(11) 1.00324(13) 0.09086(16) 0.061(2) Uiso 0.533(9) 1 d PG A 2
H24B H 0.7761 1.0177 0.0855 0.091 Uiso 0.533(9) 1 calc PR A 2
C25B C 0.75445(11) 0.98532(14) 0.12315(14) 0.0523(18) Uiso 0.533(9) 1 d PG A 2
H25B H 0.7733 0.9875 0.1398 0.078 Uiso 0.533(9) 1 calc PR A 2
C26B C 0.72519(14) 0.96416(15) 0.13104(12) 0.057(2) Uiso 0.533(9) 1 d PGD A 2
C27A C 0.6873(3) 0.9800(3) 0.0458(3) 0.066(2) Uiso 0.467(9) 1 d P A 1
H27A H 0.6798 0.9546 0.0432 0.099 Uiso 0.467(9) 1 calc PR A 1
C28A C 0.6492(3) 1.0029(4) 0.0480(4) 0.073(3) Uiso 0.467(9) 1 d P A 1
H28D H 0.6401 1.0070 0.0239 0.109 Uiso 0.467(9) 1 calc PR A 1
H28E H 0.6535 1.0258 0.0597 0.109 Uiso 0.467(9) 1 calc PR A 1
H28F H 0.6317 0.9893 0.0617 0.109 Uiso 0.467(9) 1 calc PR A 1
C29A C 0.7037(5) 0.9893(5) 0.0105(5) 0.134(6) Uiso 0.467(9) 1 d P A 1
H29A H 0.7140 0.9679 -0.0002 0.202 Uiso 0.467(9) 1 calc PR A 1
H29B H 0.7224 1.0071 0.0140 0.202 Uiso 0.467(9) 1 calc PR A 1
H29C H 0.6854 0.9990 -0.0054 0.202 Uiso 0.467(9) 1 calc PR A 1
C27B C 0.6687(2) 0.9739(2) 0.0484(2) 0.0573(19) Uiso 0.533(9) 1 d P A 2
H27B H 0.6493 0.9613 0.0615 0.086 Uiso 0.533(9) 1 calc PR A 2
C28B C 0.6551(3) 1.0105(3) 0.0392(4) 0.085(3) Uiso 0.533(9) 1 d P A 2
H28A H 0.6298 1.0091 0.0331 0.127 Uiso 0.533(9) 1 calc PR A 2
H28B H 0.6685 1.0199 0.0189 0.127 Uiso 0.533(9) 1 calc PR A 2
H28C H 0.6583 1.0263 0.0597 0.127 Uiso 0.533(9) 1 calc PR A 2
C29B C 0.6779(4) 0.9523(4) 0.0180(4) 0.111(4) Uiso 0.533(9) 1 d P A 2
H29D H 0.6907 0.9310 0.0259 0.166 Uiso 0.533(9) 1 calc PR A 2
H29E H 0.6930 0.9660 0.0018 0.166 Uiso 0.533(9) 1 calc PR A 2
H29F H 0.6561 0.9451 0.0055 0.166 Uiso 0.533(9) 1 calc PR A 2
C30 C 0.7187(2) 0.94244(16) 0.16960(14) 0.102(2) Uani 1 1 d D . .
H30 H 0.7037 0.9209 0.1653 0.152 Uiso 1 1 calc R A 1
C31 C 0.70416(18) 0.96370(18) 0.20019(18) 0.105(2) Uani 1 1 d . A .
H31A H 0.7196 0.9842 0.2046 0.158 Uiso 1 1 calc R . .
H31B H 0.7032 0.9487 0.2215 0.158 Uiso 1 1 calc R . .
H31C H 0.6802 0.9720 0.1943 0.158 Uiso 1 1 calc R . .
C32A C 0.7587(3) 0.9306(3) 0.1834(3) 0.084(3) Uiso 0.544(15) 1 d P A 1
H32A H 0.7722 0.9519 0.1902 0.126 Uiso 0.544(15) 1 calc PR A 1
H32B H 0.7712 0.9182 0.1642 0.126 Uiso 0.544(15) 1 calc PR A 1
H32C H 0.7564 0.9148 0.2040 0.126 Uiso 0.544(15) 1 calc PR A 1
C32B C 0.7367(4) 0.9077(4) 0.1784(3) 0.092(4) Uiso 0.456(15) 1 d P A 2
H32D H 0.7221 0.8879 0.1699 0.138 Uiso 0.456(15) 1 calc PR A 2
H32E H 0.7398 0.9058 0.2042 0.138 Uiso 0.456(15) 1 calc PR A 2
H32F H 0.7601 0.9069 0.1668 0.138 Uiso 0.456(15) 1 calc PR A 2
N1S N 0.7500 0.7500 0.03228(16) 0.0434(12) Uani 1 4 d SD . .
C1S C 0.7787(2) 0.7449(3) 0.0103(2) 0.071(2) Uiso 0.50 1 d PD . .
C2S C 0.7678(2) 0.7476(3) -0.0244(2) 0.080(3) Uiso 0.25 1 d PD . .
N2S N 0.7678(2) 0.7476(3) -0.0244(2) 0.080(3) Uiso 0.25 1 d PD . .
N3S N 0.7500 0.7500 0.13696(16) 0.0416(12) Uani 1 4 d SD . .
C3S C 0.7765(2) 0.7381(2) 0.1585(2) 0.0601(18) Uiso 0.50 1 d PD . .
C4S C 0.7677(2) 0.7427(3) 0.19363(19) 0.0637(18) Uiso 0.25 1 d PD . .
N4S N 0.7677(2) 0.7427(3) 0.19363(19) 0.0637(18) Uiso 0.25 1 d PD . .
O1S O 0.8184(3) 0.6822(3) 0.2180(3) 0.110(3) Uiso 0.50 1 d PD . .
C5T C 0.8100(3) 0.6502(3) 0.1985(3) 0.080(2) Uiso 0.50 1 d PD . .
O2S O 0.5784(5) 0.7900(4) 0.0382(5) 0.187(6) Uiso 0.50 1 d PD . .
C6S C 0.5819(5) 0.7962(5) 0.0007(5) 0.138(5) Uiso 0.50 1 d PD . .

loop_
_atom_site_aniso_label
_atom_site_aniso_U_11
_atom_site_aniso_U_22
_atom_site_aniso_U_33
_atom_site_aniso_U_23
_atom_site_aniso_U_13
_atom_site_aniso_U_12
Co1 0.0244(4) 0.0244(4) 0.0486(6) 0.000 0.000 0.000
O1 0.0306(11) 0.0348(11) 0.0664(15) -0.0049(10) 0.0058(9) 0.0053(8)
O2 0.0315(11) 0.0308(11) 0.120(2) -0.0129(12) 0.0066(12) 0.0044(9)
N1 0.0281(11) 0.0277(11) 0.0484(14) 0.0017(10) 0.0002(10) 0.0011(9)
N2 0.0313(13) 0.0302(12) 0.0606(17) -0.0030(11) 0.0039(11) -0.0018(10)
C1 0.0300(14) 0.0282(13) 0.0515(17) 0.0056(12) 0.0017(12) 0.0003(11)
C2 0.0280(14) 0.0330(14) 0.0555(18) -0.0009(13) 0.0009(12) -0.0009(11)
C3 0.0282(14) 0.0326(14) 0.0515(17) -0.0003(12) 0.0019(12) 0.0045(11)
C4 0.0357(16) 0.0297(14) 0.075(2) -0.0009(14) 0.0016(15) 0.0051(12)
C5 0.0291(14) 0.0270(14) 0.086(2) -0.0017(14) 0.0078(15) 0.0004(11)
C6 0.0294(14) 0.0321(14) 0.0633(19) -0.0039(13) 0.0042(13) 0.0023(11)
C7 0.0294(15) 0.0287(14) 0.0512(17) -0.0030(11) 0.0030(12) 0.0025(11)
C8 0.0330(14) 0.0295(13) 0.0456(16) -0.0016(11) -0.0006(11) -0.0006(11)
C9 0.0294(15) 0.0362(15) 0.072(2) -0.0173(14) 0.0030(14) 0.0029(12)
C10 0.0464(19) 0.0358(16) 0.092(3) -0.0091(16) 0.0249(19) 0.0034(14)
C11 0.057(2) 0.050(2) 0.133(4) -0.029(2) 0.045(3) -0.0079(18)
C12 0.040(2) 0.088(3) 0.164(6) -0.066(4) 0.027(3) -0.014(2)
C13 0.042(2) 0.100(4) 0.131(5) -0.062(4) -0.013(3) 0.008(2)
C14 0.0397(18) 0.067(2) 0.084(3) -0.030(2) -0.0042(17) 0.0152(16)
C15 0.074(3) 0.061(2) 0.068(2) 0.0044(19) 0.018(2) 0.019(2)
C16 0.069(3) 0.074(3) 0.073(3) -0.015(2) -0.003(2) 0.012(2)
C17 0.147(6) 0.082(3) 0.094(4) 0.016(3) 0.050(4) 0.038(4)
C18 0.069(3) 0.081(3) 0.083(3) -0.020(2) -0.020(2) 0.024(2)
C19 0.169(8) 0.133(6) 0.103(5) -0.029(4) -0.039(5) -0.013(5)
C20 0.113(4) 0.074(3) 0.120(5) -0.002(3) -0.018(4) 0.022(3)
C30 0.145(5) 0.083(3) 0.077(3) -0.017(3) -0.027(3) 0.057(4)
C31 0.104(4) 0.106(4) 0.106(4) -0.039(3) -0.007(3) 0.038(3)
N1S 0.0383(17) 0.0383(17) 0.054(3) 0.000 0.000 0.000
N3S 0.0338(16) 0.0338(16) 0.057(3) 0.000 0.000 0.000

loop_
_atom_type_symbol
_atom_type_description
_atom_type_scat_dispersion_real
_atom_type_scat_dispersion_imag
_atom_type_scat_source
C C 0.0033 0.0016 'International Tables Vol C Tables 4.2.6.8 and 6.1.1.4'
H H 0.0000 0.0000 'International Tables Vol C Tables 4.2.6.8 and 6.1.1.4'
N N 0.0061 0.0033 'International Tables Vol C Tables 4.2.6.8 and 6.1.1.4'
O O 0.0106 0.0060 'International Tables Vol C Tables 4.2.6.8 and 6.1.1.4'
Co Co 0.3494 0.9721 'International Tables Vol C Tables 4.2.6.8 and 6.1.1.4'
Cl Cl 0.1484 0.1585 'International Tables Vol C Tables 4.2.6.8 and 6.1.1.4'

loop_
_geom_angle_atom_site_label_1
_geom_angle_atom_site_label_2
_geom_angle_atom_site_label_3
_geom_angle
_geom_angle_site_symmetry_1
_geom_angle_site_symmetry_3
N1 Co1 N1 179.40(16) 2_665 .
N1 Co1 N1 89.998(1) 2_665 16_655
N1 Co1 N1 89.998(1) . 16_655
N1 Co1 N1 89.998(1) 2_665 15_565
N1 Co1 N1 89.998(1) . 15_565
N1 Co1 N1 179.40(16) 16_655 15_565
N1 Co1 N1S 90.30(8) 2_665 .
N1 Co1 N1S 90.30(8) . .
N1 Co1 N1S 90.30(8) 16_655 .
N1 Co1 N1S 90.30(8) 15_565 .
N1 Co1 N3S 89.70(8) 2_665 .
N1 Co1 N3S 89.70(8) . .
N1 Co1 N3S 89.70(8) 16_655 .
N1 Co1 N3S 89.70(8) 15_565 .
N1S Co1 N3S 180.000(1) . .
C3 O1 C9 118.1(2) . .
C21B O2 C4 116.7(4) . .
C21B O2 C21A 6.7(4) . .
C4 O2 C21A 116.3(3) . .
C7 N1 C8 108.4(2) . 16_655
C7 N1 Co1 125.18(19) . .
C8 N1 Co1 126.02(19) 16_655 .
C7 N2 C8 121.7(3) . .
C6 C1 C2 120.8(3) . .
C6 C1 C8 106.1(2) . 16_655
C2 C1 C8 132.9(3) . 16_655
C3 C2 C1 116.9(3) . .
C3 C2 H2 121.5 . .
C1 C2 H2 121.5 . .
C2 C3 O1 124.9(3) . .
C2 C3 C4 122.1(3) . .
O1 C3 C4 113.0(2) . .
O2 C4 C5 123.7(3) . .
O2 C4 C3 115.4(3) . .
C5 C4 C3 120.8(3) . .
C4 C5 C6 117.2(3) . .
C4 C5 H5 121.4 . .
C6 C5 H5 121.4 . .
C1 C6 C5 122.1(3) . .
C1 C6 C7 106.9(2) . .
C5 C6 C7 130.8(3) . .
N2 C7 N1 129.1(3) . .
N2 C7 C6 121.6(3) . .
N1 C7 C6 109.0(2) . .
N2 C8 N1 127.8(3) . 15_565
N2 C8 C1 122.5(2) . 15_565
N1 C8 C1 109.5(2) 15_565 15_565
C10 C9 C14 125.5(3) . .
C10 C9 O1 117.5(3) . .
C14 C9 O1 116.7(3) . .
C9 C10 C11 117.2(4) . .
C9 C10 C15 121.2(3) . .
C11 C10 C15 121.6(4) . .
C12 C11 C10 119.1(5) . .
C12 C11 H11 120.5 . .
C10 C11 H11 120.5 . .
C11 C12 C13 121.6(4) . .
C11 C12 H12 119.2 . .
C13 C12 H12 119.2 . .
C12 C13 C14 121.8(5) . .
C12 C13 H13 119.1 . .
C14 C13 H13 119.1 . .
C13 C14 C9 114.9(5) . .
C13 C14 C18 124.6(5) . .
C9 C14 C18 120.5(4) . .
C17 C15 C10 117.0(5) . .
C17 C15 C16 108.0(4) . .
C10 C15 C16 109.9(3) . .
C17 C15 H15 107.1 . .
C10 C15 H15 107.1 . .
C16 C15 H15 107.1 . .
C15 C16 H16A 109.5 . .
C15 C16 H16B 109.5 . .
H16A C16 H16B 109.5 . .
C15 C16 H16C 109.5 . .
H16A C16 H16C 109.5 . .
H16B C16 H16C 109.5 . .
C15 C17 H17A 109.5 . .
C15 C17 H17B 109.5 . .
H17A C17 H17B 109.5 . .
C15 C17 H17C 109.5 . .
H17A C17 H17C 109.5 . .
H17B C17 H17C 109.5 . .
C14 C18 C19 114.4(5) . .
C14 C18 C20 108.4(4) . .
C19 C18 C20 111.2(5) . .
C14 C18 H18 107.5 . .
C19 C18 H18 107.5 . .
C20 C18 H18 107.5 . .
C18 C19 H19A 109.5 . .
C18 C19 H19B 109.5 . .
H19A C19 H19B 109.5 . .
C18 C19 H19C 109.5 . .
H19A C19 H19C 109.5 . .
H19B C19 H19C 109.5 . .
C18 C20 H20A 109.5 . .
C18 C20 H20B 109.5 . .
H20A C20 H20B 109.5 . .
C18 C20 H20C 109.5 . .
H20A C20 H20C 109.5 . .
H20B C20 H20C 109.5 . .
C22A C21A C26A 120.0 . .
C22A C21A O2 122.9(4) . .
C26A C21A O2 117.1(4) . .
C21A C22A C23A 120.0 . .
C21A C22A C27A 122.0(5) . .
C23A C22A C27A 117.9(5) . .
C24A C23A C22A 120.0 . .
C24A C23A H23A 120.0 . .
C22A C23A H23A 120.0 . .
C25A C24A C23A 120.0 . .
C25A C24A H24A 120.0 . .
C23A C24A H24A 120.0 . .
C24A C25A C26A 120.0 . .
C24A C25A H25A 120.0 . .
C26A C25A H25A 120.0 . .
C30 C26A C25A 110.8(5) . .
C30 C26A C21A 129.0(5) . .
C25A C26A C21A 120.0 . .
O2 C21B C22B 116.7(3) . .
O2 C21B C26B 123.2(3) . .
C22B C21B C26B 120.0 . .
C23B C22B C21B 120.0 . .
C23B C22B C27B 122.2(4) . .
C21B C22B C27B 117.8(4) . .
C22B C23B C24B 120.0 . .
C22B C23B H23B 120.0 . .
C24B C23B H23B 120.0 . .
C25B C24B C23B 120.0 . .
C25B C24B H24B 120.0 . .
C23B C24B H24B 120.0 . .
C26B C25B C24B 120.0 . .
C26B C25B H25B 120.0 . .
C24B C25B H25B 120.0 . .
C25B C26B C21B 120.0 . .
C25B C26B C30 125.2(4) . .
C21B C26B C30 114.7(4) . .
C29A C27A C22A 121.5(11) . .
C29A C27A C28A 106.0(10) . .
C22A C27A C28A 113.5(8) . .
C29A C27A H27A 104.7 . .
C22A C27A H27A 104.7 . .
C28A C27A H27A 104.7 . .
C27A C28A H28D 109.5 . .
C27A C28A H28E 109.5 . .
H28D C28A H28E 109.5 . .
C27A C28A H28F 109.5 . .
H28D C28A H28F 109.5 . .
H28E C28A H28F 109.5 . .
C27A C29A H29A 109.5 . .
C27A C29A H29B 109.5 . .
H29A C29A H29B 109.5 . .
C27A C29A H29C 109.5 . .
H29A C29A H29C 109.5 . .
H29B C29A H29C 109.5 . .
C29B C27B C28B 114.3(9) . .
C29B C27B C22B 113.5(8) . .
C28B C27B C22B 106.9(7) . .
C29B C27B H27B 107.3 . .
C28B C27B H27B 107.3 . .
C22B C27B H27B 107.3 . .
C27B C28B H28A 109.5 . .
C27B C28B H28B 109.5 . .
H28A C28B H28B 109.5 . .
C27B C28B H28C 109.5 . .
H28A C28B H28C 109.5 . .
H28B C28B H28C 109.5 . .
C27B C29B H29D 109.5 . .
C27B C29B H29E 109.5 . .
H29D C29B H29E 109.5 . .
C27B C29B H29F 109.5 . .
H29D C29B H29F 109.5 . .
H29E C29B H29F 109.5 . .
C26A C30 C31 112.7(5) . .
C26A C30 C32B 127.8(7) . .
C31 C30 C32B 117.1(7) . .
C26A C30 C32A 109.5(7) . .
C31 C30 C32A 103.5(5) . .
C32B C30 C32A 44.7(6) . .
C26A C30 C26B 4.9(4) . .
C31 C30 C26B 117.0(5) . .
C32B C30 C26B 123.0(7) . .
C32A C30 C26B 105.7(6) . .
C26A C30 H30 110.3 . .
C31 C30 H30 110.3 . .
C32B C30 H30 65.7 . .
C32A C30 H30 110.3 . .
C26B C30 H30 109.7 . .
C30 C31 H31A 109.5 . .
C30 C31 H31B 109.5 . .
H31A C31 H31B 109.5 . .
C30 C31 H31C 109.5 . .
H31A C31 H31C 109.5 . .
H31B C31 H31C 109.5 . .
C30 C32A H32A 109.5 . .
C30 C32A H32B 109.5 . .
C30 C32A H32C 109.5 . .
C30 C32B H32D 109.5 . .
C30 C32B H32E 109.5 . .
H32D C32B H32E 109.5 . .
C30 C32B H32F 109.5 . .
H32D C32B H32F 109.5 . .
H32E C32B H32F 109.5 . .
C1S N1S C1S 105.9(9) 15_565 16_655
C1S N1S C1S 68.7(5) 15_565 .
C1S N1S C1S 68.7(5) 16_655 .
C1S N1S C1S 68.7(5) 15_565 2_665
C1S N1S C1S 68.7(5) 16_655 2_665
C1S N1S C1S 105.9(9) . 2_665
C1S N1S Co1 127.1(4) 15_565 .
C1S N1S Co1 127.1(4) 16_655 .
C1S N1S Co1 127.1(4) . .
C1S N1S Co1 127.1(4) 2_665 .
C2S C1S N1S 109.2(7) . .
C2S C1S C1S 78.3(6) . 15_565
N1S C1S C1S 55.7(2) . 15_565
C2S C1S C1S 76.6(6) . 16_655
N1S C1S C1S 55.7(2) . 16_655
C1S C1S C1S 90.000(2) 15_565 16_655
C2S C1S N2S 31.0(5) . 15_565
N1S C1S N2S 88.0(6) . 15_565
C1S C1S N2S 47.3(4) 15_565 15_565
C1S C1S N2S 81.2(4) 16_655 15_565
C2S C1S C2S 31.0(5) . 15_565
N1S C1S C2S 88.0(6) . 15_565
C1S C1S C2S 47.3(4) 15_565 15_565
C1S C1S C2S 81.2(4) 16_655 15_565
N2S C1S C2S 0.0(8) 15_565 15_565
C2S C1S N2S 30.0(5) . 16_655
N1S C1S N2S 86.6(6) . 16_655
C1S C1S N2S 80.1(4) 15_565 16_655
C1S C1S N2S 46.6(3) 16_655 16_655
N2S C1S N2S 43.2(5) 15_565 16_655
C2S C1S N2S 43.2(5) 15_565 16_655
C2S C1S C2S 30.0(5) . 16_655
N1S C1S C2S 86.6(6) . 16_655
C1S C1S C2S 80.1(4) 15_565 16_655
C1S C1S C2S 46.6(3) 16_655 16_655
N2S C1S C2S 43.2(5) 15_565 16_655
C2S C1S C2S 43.2(5) 15_565 16_655
N2S C1S C2S 0.0(9) 16_655 16_655
N2S C2S C2S 0.0(18) 16_655 16_655
N2S C2S N2S 90.000(9) 16_655 15_565
C2S C2S N2S 90.000(9) 16_655 15_565
N2S C2S C2S 90.000(9) 16_655 15_565
C2S C2S C2S 90.000(9) 16_655 15_565
N2S C2S C2S 0.0(15) 15_565 15_565
N2S C2S N2S 45.000(4) 16_655 2_665
C2S C2S N2S 45.000(4) 16_655 2_665
N2S C2S N2S 45.000(8) 15_565 2_665
C2S C2S N2S 45.000(8) 15_565 2_665
N2S C2S C2S 45.000(4) 16_655 2_665
C2S C2S C2S 45.000(4) 16_655 2_665
N2S C2S C2S 45.000(8) 15_565 2_665
C2S C2S C2S 45.000(8) 15_565 2_665
N2S C2S C2S 0.0(13) 2_665 2_665
N2S C2S C1S 103.9(8) 16_655 .
C2S C2S C1S 103.9(8) 16_655 .
N2S C2S C1S 101.1(8) 15_565 .
C2S C2S C1S 101.1(8) 15_565 .
N2S C2S C1S 107.8(5) 2_665 .
C2S C2S C1S 107.8(5) 2_665 .
N2S C2S C1S 47.9(6) 16_655 16_655
C2S C2S C1S 47.9(6) 16_655 16_655
N2S C2S C1S 100.5(6) 15_565 16_655
C2S C2S C1S 100.5(6) 15_565 16_655
N2S C2S C1S 69.8(7) 2_665 16_655
C2S C2S C1S 69.8(7) 2_665 16_655
C1S C2S C1S 56.1(6) . 16_655
N2S C2S C1S 98.2(6) 16_655 15_565
C2S C2S C1S 98.2(6) 16_655 15_565
N2S C2S C1S 46.0(5) 15_565 15_565
C2S C2S C1S 46.0(5) 15_565 15_565
N2S C2S C1S 67.1(7) 2_665 15_565
C2S C2S C1S 67.1(7) 2_665 15_565
C1S C2S C1S 55.1(6) . 15_565
C1S C2S C1S 73.4(6) 16_655 15_565
C3S N3S C3S 69.1(4) . 16_655
C3S N3S C3S 106.7(8) . 2_665
C3S N3S C3S 69.1(4) 16_655 2_665
C3S N3S C3S 69.1(4) . 15_565
C3S N3S C3S 106.7(8) 16_655 15_565
C3S N3S C3S 69.1(4) 2_665 15_565
C3S N3S Co1 126.6(4) . .
C3S N3S Co1 126.6(4) 16_655 .
C3S N3S Co1 126.6(4) 2_665 .
C3S N3S Co1 126.6(4) 15_565 .
N3S C3S C4S 110.9(7) . .
N3S C3S C3S 55.4(2) . 16_655
C4S C3S C3S 78.3(5) . 16_655
N3S C3S C3S 55.4(2) . 15_565
C4S C3S C3S 79.6(5) . 15_565
C3S C3S C3S 90.000(2) 16_655 15_565
N3S C3S N4S 87.8(5) . 15_565
C4S C3S N4S 32.9(4) . 15_565
C3S C3S N4S 82.3(3) 16_655 15_565
C3S C3S N4S 46.7(3) 15_565 15_565
N3S C3S C4S 87.8(5) . 15_565
C4S C3S C4S 32.9(4) . 15_565
C3S C3S C4S 82.3(3) 16_655 15_565
C3S C3S C4S 46.7(3) 15_565 15_565
N4S C3S C4S 0.0(7) 15_565 15_565
N3S C3S N4S 86.8(5) . 16_655
C4S C3S N4S 32.1(4) . 16_655
C3S C3S N4S 46.2(3) 16_655 16_655
C3S C3S N4S 81.4(3) 15_565 16_655
N4S C3S N4S 45.5(5) 15_565 16_655
C4S C3S N4S 45.5(5) 15_565 16_655
N3S C3S C4S 86.8(5) . 16_655
C4S C3S C4S 32.1(4) . 16_655
C3S C3S C4S 46.2(3) 16_655 16_655
C3S C3S C4S 81.4(3) 15_565 16_655
N4S C3S C4S 45.5(5) 15_565 16_655
C4S C3S C4S 45.5(5) 15_565 16_655
N4S C3S C4S 0.0(8) 16_655 16_655
N4S C4S C4S 0.0(13) 16_655 16_655
N4S C4S N4S 90.000(6) 16_655 15_565
C4S C4S N4S 90.000(6) 16_655 15_565
N4S C4S C4S 90.000(6) 16_655 15_565
C4S C4S C4S 90.000(6) 16_655 15_565
N4S C4S C4S 0.0(12) 15_565 15_565
N4S C4S C3S 102.1(6) 16_655 .
C4S C4S C3S 102.1(6) 16_655 .
N4S C4S C3S 100.1(6) 15_565 .
C4S C4S C3S 100.1(6) 15_565 .
N4S C4S C4S 45.000(3) 16_655 2_665
C4S C4S C4S 45.000(3) 16_655 2_665
N4S C4S C4S 45.000(6) 15_565 2_665
C4S C4S C4S 45.000(6) 15_565 2_665
C3S C4S C4S 105.7(4) . 2_665
N4S C4S N4S 45.000(3) 16_655 2_665
C4S C4S N4S 45.000(3) 16_655 2_665
N4S C4S N4S 45.000(6) 15_565 2_665
C4S C4S N4S 45.000(6) 15_565 2_665
C3S C4S N4S 105.7(4) . 2_665
C4S C4S N4S 0.0(9) 2_665 2_665
N4S C4S C3S 47.1(4) 16_655 16_655
C4S C4S C3S 47.1(4) 16_655 16_655
N4S C4S C3S 98.9(5) 15_565 16_655
C4S C4S C3S 98.9(5) 15_565 16_655
C3S C4S C3S 55.0(5) . 16_655
C4S C4S C3S 68.2(5) 2_665 16_655
N4S C4S C3S 68.2(5) 2_665 16_655
N4S C4S C3S 97.4(5) 16_655 15_565
C4S C4S C3S 97.4(5) 16_655 15_565
N4S C4S C3S 45.8(4) 15_565 15_565
C4S C4S C3S 45.8(4) 15_565 15_565
C3S C4S C3S 54.3(5) . 15_565
C4S C4S C3S 66.3(5) 2_665 15_565
N4S C4S C3S 66.3(5) 2_665 15_565
C3S C4S C3S 72.0(5) 16_655 15_565

loop_
_geom_bond_atom_site_label_1
_geom_bond_atom_site_label_2
_geom_bond_distance
_geom_bond_site_symmetry_2
Co1 N1 1.945(2) 2_665
Co1 N1 1.945(2) .
Co1 N1 1.945(2) 16_655
Co1 N1 1.945(2) 15_565
Co1 N1S 1.956(6) .
Co1 N3S 1.980(6) .
O1 C3 1.384(3) .
O1 C9 1.412(4) .
O2 C21B 1.335(4) .
O2 C4 1.370(4) .
O2 C21A 1.395(4) .
N1 C7 1.371(4) .
N1 C8 1.374(4) 16_655
N2 C7 1.317(4) .
N2 C8 1.323(4) .
C1 C6 1.397(4) .
C1 C2 1.416(4) .
C1 C8 1.457(4) 16_655
C2 C3 1.381(4) .
C2 H2 0.9500 .
C3 C4 1.420(4) .
C4 C5 1.390(4) .
C5 C6 1.397(4) .
C5 H5 0.9500 .
C6 C7 1.459(4) .
C8 N1 1.374(4) 15_565
C8 C1 1.457(4) 15_565
C9 C10 1.392(6) .
C9 C14 1.401(6) .
C10 C11 1.409(5) .
C10 C15 1.525(6) .
C11 C12 1.386(9) .
C11 H11 0.9500 .
C12 C13 1.389(10) .
C12 H12 0.9500 .
C13 C14 1.395(7) .
C13 H13 0.9500 .
C14 C18 1.511(7) .
C15 C17 1.521(7) .
C15 C16 1.548(6) .
C15 H15 1.0000 .
C16 H16A 0.9800 .
C16 H16B 0.9800 .
C16 H16C 0.9800 .
C17 H17A 0.9800 .
C17 H17B 0.9800 .
C17 H17C 0.9800 .
C18 C19 1.517(8) .
C18 C20 1.546(7) .
C18 H18 1.0000 .
C19 H19A 0.9800 .
C19 H19B 0.9800 .
C19 H19C 0.9800 .
C20 H20A 0.9800 .
C20 H20B 0.9800 .
C20 H20C 0.9800 .
C21A C22A 1.3900 .
C21A C26A 1.3900 .
C22A C23A 1.3900 .
C22A C27A 1.559(11) .
C23A C24A 1.3900 .
C23A H23A 0.9500 .
C24A C25A 1.3900 .
C24A H24A 0.9500 .
C25A C26A 1.3900 .
C25A H25A 0.9500 .
C26A C30 1.304(7) .
C21B C22B 1.3900 .
C21B C26B 1.3900 .
C22B C23B 1.3900 .
C22B C27B 1.518(9) .
C23B C24B 1.3900 .
C23B H23B 0.9500 .
C24B C25B 1.3900 .
C24B H24B 0.9500 .
C25B C26B 1.3900 .
C25B H25B 0.9500 .
C26B C30 1.682(7) .
C27A C29A 1.51(2) .
C27A C28A 1.672(16) .
C27A H27A 1.0000 .
C28A H28D 0.9800 .
C28A H28E 0.9800 .
C28A H28F 0.9800 .
C29A H29A 0.9800 .
C29A H29B 0.9800 .
C29A H29C 0.9800 .
C27B C29B 1.446(15) .
C27B C28B 1.510(15) .
C27B H27B 1.0000 .
C28B H28A 0.9800 .
C28B H28B 0.9800 .
C28B H28C 0.9800 .
C29B H29D 0.9800 .
C29B H29E 0.9800 .
C29B H29F 0.9800 .
C30 C31 1.504(7) .
C30 C32B 1.507(14) .
C30 C32A 1.652(12) .
C30 H30 1.0000 .
C31 H31A 0.9800 .
C31 H31B 0.9800 .
C31 H31C 0.9800 .
C32A H32A 0.9800 .
C32A H32B 0.9800 .
C32A H32C 0.9800 .
C32B H32D 0.9800 .
C32B H32E 0.9800 .
C32B H32F 0.9800 .
N1S C1S 1.373(10) 15_565
N1S C1S 1.373(10) 16_655
N1S C1S 1.373(10) .
N1S C1S 1.373(10) 2_665
C1S C2S 1.372(11) .
C1S C1S 1.550(13) 15_565
C1S C1S 1.550(13) 16_655
C1S N2S 1.816(13) 15_565
C1S C2S 1.816(13) 15_565
C1S N2S 1.850(13) 16_655
C1S C2S 1.850(13) 16_655
C2S N2S 0.954(11) 16_655
C2S C2S 0.954(11) 16_655
C2S N2S 0.954(11) 15_565
C2S C2S 0.954(11) 15_565
C2S N2S 1.349(16) 2_665
C2S C2S 1.349(16) 2_665
C2S C1S 1.816(13) 16_655
C2S C1S 1.850(13) 15_565
N3S C3S 1.360(9) .
N3S C3S 1.360(9) 16_655
N3S C3S 1.360(9) 2_665
N3S C3S 1.360(9) 15_565
C3S C4S 1.372(10) .
C3S C3S 1.543(11) 16_655
C3S C3S 1.543(11) 15_565
C3S N4S 1.845(11) 15_565
C3S C4S 1.845(11) 15_565
C3S N4S 1.870(11) 16_655
C3S C4S 1.870(11) 16_655
C4S N4S 1.017(10) 16_655
C4S C4S 1.017(10) 16_655
C4S N4S 1.017(10) 15_565
C4S C4S 1.017(10) 15_565
C4S C4S 1.438(15) 2_665
C4S N4S 1.438(15) 2_665
C4S C3S 1.845(11) 16_655
C4S C3S 1.870(11) 15_565
O1S C5T 1.444(13) .
O2S C6S 1.435(17) .

loop_
_geom_torsion_atom_site_label_1
_geom_torsion_atom_site_label_2
_geom_torsion_atom_site_label_3
_geom_torsion_atom_site_label_4
_geom_torsion
_geom_torsion_site_symmetry_1
_geom_torsion_site_symmetry_4
N1 Co1 N1 C7 86.3(3) 2_665 .
N1 Co1 N1 C7 176.01(19) 16_655 .
N1 Co1 N1 C7 -3.4(3) 15_565 .
N1S Co1 N1 C7 -93.7(2) . .
N3S Co1 N1 C7 86.3(2) . .
N1 Co1 N1 C8 -85.6(3) 2_665 16_655
N1 Co1 N1 C8 4.1(3) 16_655 16_655
N1 Co1 N1 C8 -175.27(19) 15_565 16_655
N1S Co1 N1 C8 94.4(2) . 16_655
N3S Co1 N1 C8 -85.6(2) . 16_655
C6 C1 C2 C3 -0.8(5) . .
C8 C1 C2 C3 173.5(3) 16_655 .
C1 C2 C3 O1 -178.1(3) . .
C1 C2 C3 C4 0.3(5) . .
C9 O1 C3 C2 1.9(5) . .
C9 O1 C3 C4 -176.6(3) . .
C21B O2 C4 C5 12.3(6) . .
C21A O2 C4 C5 4.8(6) . .
C21B O2 C4 C3 -169.9(4) . .
C21A O2 C4 C3 -177.4(4) . .
C2 C3 C4 O2 -176.5(3) . .
O1 C3 C4 O2 2.0(5) . .
C2 C3 C4 C5 1.3(6) . .
O1 C3 C4 C5 179.9(3) . .
O2 C4 C5 C6 175.3(4) . .
C3 C4 C5 C6 -2.4(6) . .
C2 C1 C6 C5 -0.4(5) . .
C8 C1 C6 C5 -176.0(3) 16_655 .
C2 C1 C6 C7 175.3(3) . .
C8 C1 C6 C7 -0.3(4) 16_655 .
C4 C5 C6 C1 2.0(6) . .
C4 C5 C6 C7 -172.5(4) . .
C8 N2 C7 N1 0.0(5) . .
C8 N2 C7 C6 174.2(3) . .
C8 N1 C7 N2 175.2(3) 16_655 .
Co1 N1 C7 N2 2.1(5) . .
C8 N1 C7 C6 0.4(3) 16_655 .
Co1 N1 C7 C6 -172.7(2) . .
C1 C6 C7 N2 -175.3(3) . .
C5 C6 C7 N2 -0.1(6) . .
C1 C6 C7 N1 0.0(4) . .
C5 C6 C7 N1 175.1(4) . .
C7 N2 C8 N1 0.9(5) . 15_565
C7 N2 C8 C1 -174.8(3) . 15_565
C3 O1 C9 C10 86.5(4) . .
C3 O1 C9 C14 -99.2(3) . .
C14 C9 C10 C11 0.6(5) . .
O1 C9 C10 C11 174.3(3) . .
C14 C9 C10 C15 -176.5(3) . .
O1 C9 C10 C15 -2.8(4) . .
C9 C10 C11 C12 -0.6(5) . .
C15 C10 C11 C12 176.5(4) . .
C10 C11 C12 C13 1.1(7) . .
C11 C12 C13 C14 -1.6(7) . .
C12 C13 C14 C9 1.6(6) . .
C12 C13 C14 C18 -177.0(4) . .
C10 C9 C14 C13 -1.1(5) . .
O1 C9 C14 C13 -174.9(3) . .
C10 C9 C14 C18 177.5(3) . .
O1 C9 C14 C18 3.8(5) . .
C9 C10 C15 C17 -163.5(4) . .
C11 C10 C15 C17 19.5(5) . .
C9 C10 C15 C16 72.8(4) . .
C11 C10 C15 C16 -104.2(4) . .
C13 C14 C18 C19 -26.8(7) . .
C9 C14 C18 C19 154.7(5) . .
C13 C14 C18 C20 97.9(5) . .
C9 C14 C18 C20 -80.6(5) . .
C21B O2 C21A C22A 1(4) . .
C4 O2 C21A C22A 95.9(4) . .
C21B O2 C21A C26A 180(100) . .
C4 O2 C21A C26A -85.3(5) . .
C26A C21A C22A C23A 0.0 . .
O2 C21A C22A C23A 178.8(6) . .
C26A C21A C22A C27A 176.6(7) . .
O2 C21A C22A C27A -4.6(6) . .
C21A C22A C23A C24A 0.0 . .
C27A C22A C23A C24A -176.7(7) . .
C22A C23A C24A C25A 0.0 . .
C23A C24A C25A C26A 0.0 . .
C24A C25A C26A C30 175.9(5) . .
C24A C25A C26A C21A 0.0 . .
C22A C21A C26A C30 -175.1(6) . .
O2 C21A C26A C30 6.1(6) . .
C22A C21A C26A C25A 0.0 . .
O2 C21A C26A C25A -178.9(5) . .
C4 O2 C21B C22B 94.3(4) . .
C21A O2 C21B C22B -177(100) . .
C4 O2 C21B C26B -83.4(5) . .
C21A O2 C21B C26B 5(4) . .
O2 C21B C22B C23B -177.8(6) . .
C26B C21B C22B C23B 0.0 . .
O2 C21B C22B C27B 1.3(5) . .
C26B C21B C22B C27B 179.0(5) . .
C21B C22B C23B C24B 0.0 . .
C27B C22B C23B C24B -179.0(6) . .
C22B C23B C24B C25B 0.0 . .
C23B C24B C25B C26B 0.0 . .
C24B C25B C26B C21B 0.0 . .
C24B C25B C26B C30 -177.2(5) . .
O2 C21B C26B C25B 177.6(6) . .
C22B C21B C26B C25B 0.0 . .
O2 C21B C26B C30 -4.9(5) . .
C22B C21B C26B C30 177.5(5) . .
C21A C22A C27A C29A -155.4(10) . .
C23A C22A C27A C29A 21.2(13) . .
C21A C22A C27A C28A 76.3(9) . .
C23A C22A C27A C28A -107.0(9) . .
C23B C22B C27B C29B 71.4(9) . .
C21B C22B C27B C29B -107.6(8) . .
C23B C22B C27B C28B -55.5(9) . .
C21B C22B C27B C28B 125.5(7) . .
C25A C26A C30 C31 80.6(6) . .
C21A C26A C30 C31 -104.0(6) . .
C25A C26A C30 C32B -81.1(10) . .
C21A C26A C30 C32B 94.3(10) . .
C25A C26A C30 C32A -34.0(6) . .
C21A C26A C30 C32A 141.5(6) . .
C25A C26A C30 C26B -73(4) . .
C21A C26A C30 C26B 103(4) . .
C25B C26B C30 C26A 109(4) . .
C21B C26B C30 C26A -69(4) . .
C25B C26B C30 C31 80.9(7) . .
C21B C26B C30 C31 -96.4(6) . .
C25B C26B C30 C32B -79.3(9) . .
C21B C26B C30 C32B 103.4(8) . .
C25B C26B C30 C32A -33.6(7) . .
C21B C26B C30 C32A 149.1(5) . .
N1 Co1 N1S C1S 43.2(5) 2_665 15_565
N1 Co1 N1S C1S -136.8(5) . 15_565
N1 Co1 N1S C1S -46.8(5) 16_655 15_565
N1 Co1 N1S C1S 133.2(5) 15_565 15_565
N3S Co1 N1S C1S 0(100) . 15_565
N1 Co1 N1S C1S -136.8(5) 2_665 16_655
N1 Co1 N1S C1S 43.2(5) . 16_655
N1 Co1 N1S C1S 133.2(5) 16_655 16_655
N1 Co1 N1S C1S -46.8(5) 15_565 16_655
N3S Co1 N1S C1S 0(49) . 16_655
N1 Co1 N1S C1S -46.8(5) 2_665 .
N1 Co1 N1S C1S 133.2(5) . .
N1 Co1 N1S C1S -136.8(5) 16_655 .
N1 Co1 N1S C1S 43.2(5) 15_565 .
N3S Co1 N1S C1S 0(100) . .
N1 Co1 N1S C1S 133.2(5) 2_665 2_665
N1 Co1 N1S C1S -46.8(5) . 2_665
N1 Co1 N1S C1S 43.2(5) 16_655 2_665
N1 Co1 N1S C1S -136.8(5) 15_565 2_665
N3S Co1 N1S C1S 0(100) . 2_665
C1S N1S C1S C2S 60.2(7) 15_565 .
C1S N1S C1S C2S -57.7(7) 16_655 .
C1S N1S C1S C2S 1.3(6) 2_665 .
Co1 N1S C1S C2S -178.7(6) . .
C1S N1S C1S C1S -117.8(5) 16_655 15_565
C1S N1S C1S C1S -58.9(3) 2_665 15_565
Co1 N1S C1S C1S 121.1(3) . 15_565
C1S N1S C1S C1S 117.8(5) 15_565 16_655
C1S N1S C1S C1S 58.9(3) 2_665 16_655
Co1 N1S C1S C1S -121.1(3) . 16_655
C1S N1S C1S N2S 37.1(4) 15_565 15_565
C1S N1S C1S N2S -80.7(3) 16_655 15_565
C1S N1S C1S N2S -21.8(3) 2_665 15_565
Co1 N1S C1S N2S 158.2(3) . 15_565
C1S N1S C1S C2S 37.1(4) 15_565 15_565
C1S N1S C1S C2S -80.7(3) 16_655 15_565
C1S N1S C1S C2S -21.8(3) 2_665 15_565
Co1 N1S C1S C2S 158.2(3) . 15_565
C1S N1S C1S N2S 80.3(3) 15_565 16_655
C1S N1S C1S N2S -37.5(4) 16_655 16_655
C1S N1S C1S N2S 21.4(3) 2_665 16_655
Co1 N1S C1S N2S -158.6(3) . 16_655
C1S N1S C1S C2S 80.3(3) 15_565 16_655
C1S N1S C1S C2S -37.5(4) 16_655 16_655
C1S N1S C1S C2S 21.4(3) 2_665 16_655
Co1 N1S C1S C2S -158.6(3) . 16_655
N1S C1S C2S N2S 43.4(16) . 16_655
C1S C1S C2S N2S 90.4(13) 15_565 16_655
C1S C1S C2S N2S -2.5(13) 16_655 16_655
N2S C1S C2S N2S 92.79(17) 15_565 16_655
C2S C1S C2S N2S 92.79(17) 15_565 16_655
C2S C1S C2S N2S 0.000(3) 16_655 16_655
N1S C1S C2S C2S 43.4(16) . 16_655
C1S C1S C2S C2S 90.4(13) 15_565 16_655
C1S C1S C2S C2S -2.5(13) 16_655 16_655
N2S C1S C2S C2S 92.79(17) 15_565 16_655
C2S C1S C2S C2S 92.79(17) 15_565 16_655
N2S C1S C2S C2S 0.000(3) 16_655 16_655
N1S C1S C2S N2S -49.4(15) . 15_565
C1S C1S C2S N2S -2.4(12) 15_565 15_565
C1S C1S C2S N2S -95.2(12) 16_655 15_565
C2S C1S C2S N2S 0.000(3) 15_565 15_565
N2S C1S C2S N2S -92.79(17) 16_655 15_565
C2S C1S C2S N2S -92.79(17) 16_655 15_565
N1S C1S C2S C2S -49.4(15) . 15_565
C1S C1S C2S C2S -2.4(12) 15_565 15_565
C1S C1S C2S C2S -95.2(12) 16_655 15_565
N2S C1S C2S C2S 0.000(3) 15_565 15_565
N2S C1S C2S C2S -92.79(17) 16_655 15_565
C2S C1S C2S C2S -92.79(17) 16_655 15_565
N1S C1S C2S N2S -3.4(17) . 2_665
C1S C1S C2S N2S 43.7(14) 15_565 2_665
C1S C1S C2S N2S -49.2(14) 16_655 2_665
N2S C1S C2S N2S 46.1(2) 15_565 2_665
C2S C1S C2S N2S 46.1(2) 15_565 2_665
N2S C1S C2S N2S -46.72(17) 16_655 2_665
C2S C1S C2S N2S -46.72(17) 16_655 2_665
N1S C1S C2S C2S -3.4(17) . 2_665
C1S C1S C2S C2S 43.7(14) 15_565 2_665
C1S C1S C2S C2S -49.2(14) 16_655 2_665
N2S C1S C2S C2S 46.1(2) 15_565 2_665
C2S C1S C2S C2S 46.1(2) 15_565 2_665
N2S C1S C2S C2S -46.72(17) 16_655 2_665
C2S C1S C2S C2S -46.72(17) 16_655 2_665
N1S C1S C2S C1S 45.8(3) . 16_655
C1S C1S C2S C1S 92.83(16) 15_565 16_655
N2S C1S C2S C1S 95.2(12) 15_565 16_655
C2S C1S C2S C1S 95.2(12) 15_565 16_655
N2S C1S C2S C1S 2.5(13) 16_655 16_655
C2S C1S C2S C1S 2.5(13) 16_655 16_655
N1S C1S C2S C1S -47.0(3) . 15_565
C1S C1S C2S C1S -92.83(16) 16_655 15_565
N2S C1S C2S C1S 2.4(12) 15_565 15_565
C2S C1S C2S C1S 2.4(12) 15_565 15_565
N2S C1S C2S C1S -90.4(13) 16_655 15_565
C2S C1S C2S C1S -90.4(13) 16_655 15_565
N1 Co1 N3S C3S 32.6(5) 2_665 .
N1 Co1 N3S C3S -147.4(5) . .
N1 Co1 N3S C3S 122.6(5) 16_655 .
N1 Co1 N3S C3S -57.4(5) 15_565 .
N1S Co1 N3S C3S 0(100) . .
N1 Co1 N3S C3S 122.6(5) 2_665 16_655
N1 Co1 N3S C3S -57.4(5) . 16_655
N1 Co1 N3S C3S -147.4(5) 16_655 16_655
N1 Co1 N3S C3S 32.6(5) 15_565 16_655
N1S Co1 N3S C3S 0(52) . 16_655
N1 Co1 N3S C3S -147.4(5) 2_665 2_665
N1 Co1 N3S C3S 32.6(5) . 2_665
N1 Co1 N3S C3S -57.4(5) 16_655 2_665
N1 Co1 N3S C3S 122.6(5) 15_565 2_665
N1S Co1 N3S C3S 0(100) . 2_665
N1 Co1 N3S C3S -57.4(5) 2_665 15_565
N1 Co1 N3S C3S 122.6(5) . 15_565
N1 Co1 N3S C3S 32.6(5) 16_655 15_565
N1 Co1 N3S C3S -147.4(5) 15_565 15_565
N1S Co1 N3S C3S 0(100) . 15_565
C3S N3S C3S C4S 58.2(6) 16_655 .
C3S N3S C3S C4S -1.0(5) 2_665 .
C3S N3S C3S C4S -60.2(6) 15_565 .
Co1 N3S C3S C4S 179.0(5) . .
C3S N3S C3S C3S -59.2(2) 2_665 16_655
C3S N3S C3S C3S -118.4(5) 15_565 16_655
Co1 N3S C3S C3S 120.8(2) . 16_655
C3S N3S C3S C3S 118.4(5) 16_655 15_565
C3S N3S C3S C3S 59.2(2) 2_665 15_565
Co1 N3S C3S C3S -120.8(2) . 15_565
C3S N3S C3S N4S 82.1(3) 16_655 15_565
C3S N3S C3S N4S 22.9(2) 2_665 15_565
C3S N3S C3S N4S -36.2(4) 15_565 15_565
Co1 N3S C3S N4S -157.1(2) . 15_565
C3S N3S C3S C4S 82.1(3) 16_655 15_565
C3S N3S C3S C4S 22.9(2) 2_665 15_565
C3S N3S C3S C4S -36.2(4) 15_565 15_565
Co1 N3S C3S C4S -157.1(2) . 15_565
C3S N3S C3S N4S 36.5(4) 16_655 16_655
C3S N3S C3S N4S -22.6(2) 2_665 16_655
C3S N3S C3S N4S -81.8(3) 15_565 16_655
Co1 N3S C3S N4S 157.4(2) . 16_655
C3S N3S C3S C4S 36.5(4) 16_655 16_655
C3S N3S C3S C4S -22.6(2) 2_665 16_655
C3S N3S C3S C4S -81.8(3) 15_565 16_655
Co1 N3S C3S C4S 157.4(2) . 16_655
N3S C3S C4S N4S -43.9(12) . 16_655
C3S C3S C4S N4S 1.7(9) 16_655 16_655
C3S C3S C4S N4S -90.4(9) 15_565 16_655
N4S C3S C4S N4S -92.17(13) 15_565 16_655
C4S C3S C4S N4S -92.17(13) 15_565 16_655
C4S C3S C4S N4S 0.000(4) 16_655 16_655
N3S C3S C4S C4S -43.9(12) . 16_655
C3S C3S C4S C4S 1.7(9) 16_655 16_655
C3S C3S C4S C4S -90.4(9) 15_565 16_655
N4S C3S C4S C4S -92.17(13) 15_565 16_655
C4S C3S C4S C4S -92.17(13) 15_565 16_655
N4S C3S C4S C4S 0.000(4) 16_655 16_655
N3S C3S C4S N4S 48.3(11) . 15_565
C3S C3S C4S N4S 93.9(9) 16_655 15_565
C3S C3S C4S N4S 1.7(9) 15_565 15_565
C4S C3S C4S N4S 0.0 15_565 15_565
N4S C3S C4S N4S 92.17(13) 16_655 15_565
C4S C3S C4S N4S 92.17(13) 16_655 15_565
N3S C3S C4S C4S 48.3(11) . 15_565
C3S C3S C4S C4S 93.9(9) 16_655 15_565
C3S C3S C4S C4S 1.7(9) 15_565 15_565
N4S C3S C4S C4S 0.0 15_565 15_565
N4S C3S C4S C4S 92.17(13) 16_655 15_565
C4S C3S C4S C4S 92.17(13) 16_655 15_565
N3S C3S C4S C4S 2.4(13) . 2_665
C3S C3S C4S C4S 48.0(10) 16_655 2_665
C3S C3S C4S C4S -44.2(10) 15_565 2_665
N4S C3S C4S C4S -45.88(13) 15_565 2_665
C4S C3S C4S C4S -45.88(13) 15_565 2_665
N4S C3S C4S C4S 46.29(12) 16_655 2_665
C4S C3S C4S C4S 46.29(12) 16_655 2_665
N3S C3S C4S N4S 2.4(13) . 2_665
C3S C3S C4S N4S 48.0(10) 16_655 2_665
C3S C3S C4S N4S -44.2(10) 15_565 2_665
N4S C3S C4S N4S -45.88(13) 15_565 2_665
C4S C3S C4S N4S -45.88(13) 15_565 2_665
N4S C3S C4S N4S 46.29(12) 16_655 2_665
C4S C3S C4S N4S 46.29(12) 16_655 2_665
N3S C3S C4S C3S -45.6(3) . 16_655
C3S C3S C4S C3S -92.19(13) 15_565 16_655
N4S C3S C4S C3S -93.9(9) 15_565 16_655
C4S C3S C4S C3S -93.9(9) 15_565 16_655
N4S C3S C4S C3S -1.7(9) 16_655 16_655
C4S C3S C4S C3S -1.7(9) 16_655 16_655
N3S C3S C4S C3S 46.6(3) . 15_565
C3S C3S C4S C3S 92.19(12) 16_655 15_565
N4S C3S C4S C3S -1.7(9) 15_565 15_565
C4S C3S C4S C3S -1.7(9) 15_565 15_565
N4S C3S C4S C3S 90.4(9) 16_655 15_565
C4S C3S C4S C3S 90.4(9) 16_655 15_565
